data_4120248
loop_
_publ_author_name
'Jian Wang'
'Xiao-Cun Liu'
'Sheng-Qing Xia'
'Xu-Tang Tao'

_publ_section_title
;
 Ca1-xRExAg1-ySb (RE = La, Ce, Pr, Nd, Sm; 0 <=x<=1; 0 <=y<=1):
 Interesting Structural Transformation and Enhanced High-Temperature
 Thermoelectric Performance
;
_journal_name_full 'Journal of the American Chemical Society'
_journal_page_first 11840
_journal_page_last 11848
_journal_paper_doi 10.1021/ja403653m
_journal_volume 135
_journal_year 2013
_chemical_formula_sum 'Ag0.93 Ca0.91 La0.09 Sb'
_chemical_formula_weight 271.27
_chemical_name_systematic
; 
 ? 
;
_space_group_IT_number 36
_symmetry_cell_setting orthorhombic
_symmetry_space_group_name_Hall 'C 2c -2'
_symmetry_space_group_name_H-M 'C m c 21'
_atom_sites_solution_primary direct
_atom_sites_solution_secondary difmap
_audit_creation_method SHELXL-97
_cell_angle_alpha 90.00
_cell_angle_beta 90.00
_cell_angle_gamma 90.00
_cell_formula_units_Z 4
_cell_length_a 4.7028(11)
_cell_length_b 8.1460(18)
_cell_length_c 7.7921(18)
_cell_measurement_reflns_used 361
_cell_measurement_temperature 293(2)
_cell_measurement_theta_max 26.96
_cell_measurement_theta_min 5.01
_cell_volume 298.51(12)
_computing_cell_refinement 'APEX2 Software Suite (Bruker,2005)'
_computing_data_collection 'APEX2 Software Suite (Bruker,2005)'
_computing_data_reduction 'APEX2 Software Suite (Bruker,2005)'
_computing_molecular_graphics 'SHELXTL (Bruker, 1997)'
_computing_publication_material 'SHELXL-97 (Sheldrick, 1997)'
_computing_structure_refinement 'SHELXL-97 (Sheldrick, 1997)'
_computing_structure_solution 'SHELXS-97 (Sheldrick, 1990)'
_diffrn_ambient_temperature 293(2)
_diffrn_measured_fraction_theta_full 1.000
_diffrn_measured_fraction_theta_max 1.000
_diffrn_measurement_device_type 'Bruker APEX2 CCD area-detector diffractometer'
_diffrn_measurement_method '\w scans'
_diffrn_radiation_monochromator graphite
_diffrn_radiation_source 'fine-focus sealed tube'
_diffrn_radiation_type MoK\a
_diffrn_radiation_wavelength 0.71073
_diffrn_reflns_av_R_equivalents 0.0320
_diffrn_reflns_av_sigmaI/netI 0.0269
_diffrn_reflns_limit_h_max 5
_diffrn_reflns_limit_h_min -5
_diffrn_reflns_limit_k_max 10
_diffrn_reflns_limit_k_min -10
_diffrn_reflns_limit_l_max 9
_diffrn_reflns_limit_l_min -9
_diffrn_reflns_number 1569
_diffrn_reflns_theta_full 26.96
_diffrn_reflns_theta_max 26.96
_diffrn_reflns_theta_min 5.01
_diffrn_standards_decay_% 0
_diffrn_standards_interval_count 0
_diffrn_standards_interval_time 0
_diffrn_standards_number 0
_exptl_absorpt_coefficient_mu 17.675
_exptl_absorpt_correction_T_max 0.6374
_exptl_absorpt_correction_T_min 0.4169
_exptl_absorpt_correction_type multi-scan
_exptl_absorpt_process_details 'APEX2 Software Suite (Bruker,2005)'
_exptl_crystal_colour Black
_exptl_crystal_density_diffrn 6.036
_exptl_crystal_description Block
_exptl_crystal_F_000 472
_exptl_crystal_size_max 0.06
_exptl_crystal_size_mid 0.05
_exptl_crystal_size_min 0.03
_refine_diff_density_max 0.778
_refine_diff_density_min -3.522
_refine_diff_density_rms 0.536
_refine_ls_abs_structure_details 'Flack H D (1983), Acta Cryst. A39, 876-881'
_refine_ls_abs_structure_Flack 0.52(14)
_refine_ls_extinction_coef 0.0066(9)
_refine_ls_extinction_expression Fc^*^=kFc[1+0.001xFc^2^\l^3^/sin(2\q)]^-1/4^
_refine_ls_extinction_method SHELXL
_refine_ls_goodness_of_fit_ref 1.299
_refine_ls_matrix_type full
_refine_ls_number_parameters 23
_refine_ls_number_reflns 361
_refine_ls_number_restraints 1
_refine_ls_restrained_S_all 1.297
_refine_ls_R_factor_all 0.0311
_refine_ls_R_factor_gt 0.0270
_refine_ls_shift/su_max 0.000
_refine_ls_shift/su_mean 0.000
_refine_ls_structure_factor_coef Fsqd
_refine_ls_weighting_details 'calc w=1/[\s^2^(Fo^2^)+(0.0315P)^2^+0.0000P] where P=(Fo^2^+2Fc^2^)/3'
_refine_ls_weighting_scheme calc
_refine_ls_wR_factor_gt 0.0624
_refine_ls_wR_factor_ref 0.0642
_reflns_number_gt 320
_reflns_number_total 361
_reflns_threshold_expression >2sigma(I)
_cod_data_source_file ja403653m_si_002_1.cif
_cod_data_source_block CaLaAgSb_orthorhombic
_cod_original_sg_symbol_H-M 'C m c 21 '
_cod_database_code 4120248

loop_
_symmetry_equiv_pos_as_xyz
'x, y, z'
'-x, -y, z+1/2'
'x, -y, z+1/2'
'-x, y, z'
'x+1/2, y+1/2, z'
'-x+1/2, -y+1/2, z+1/2'
'x+1/2, -y+1/2, z+1/2'
'-x+1/2, y+1/2, z'

loop_
_atom_site_label
_atom_site_type_symbol
_atom_site_fract_x
_atom_site_fract_y
_atom_site_fract_z
_atom_site_U_iso_or_equiv
_atom_site_adp_type
_atom_site_occupancy
_atom_site_symmetry_multiplicity
_atom_site_calc_flag
_atom_site_refinement_flags
Ca Ca 0.0000 0.4993(3) 0.1400(3) 0.0223(8) Uani 0.881(7) 2 d SP
La La 0.0000 0.4993(3) 0.1400(3) 0.0223(8) Uani 0.119(7) 2 d SP
Ag Ag 0.0000 0.83390(19) 0.3459(2) 0.0354(8) Uani 0.929(13) 2 d SP
Sb Sb 0.0000 0.16700(11) 0.41540(4) 0.0154(3) Uani 1 2 d S

loop_
_atom_site_aniso_label
_atom_site_aniso_U_11
_atom_site_aniso_U_22
_atom_site_aniso_U_33
_atom_site_aniso_U_23
_atom_site_aniso_U_13
_atom_site_aniso_U_12
Ca 0.0262(10) 0.0276(10) 0.0132(12) -0.005(2) 0.000 0.000
La 0.0262(10) 0.0276(10) 0.0132(12) -0.005(2) 0.000 0.000
Ag 0.0163(9) 0.0168(9) 0.0731(12) -0.0004(8) 0.000 0.000
Sb 0.0122(4) 0.0132(4) 0.0206(4) 0.0010(7) 0.000 0.000

loop_
_atom_type_symbol
_atom_type_description
_atom_type_scat_dispersion_real
_atom_type_scat_dispersion_imag
_atom_type_scat_source
Ca Ca 0.2262 0.3064 'International Tables Vol C Tables 4.2.6.8 and 6.1.1.4'
Ag Ag -0.8971 1.1015 'International Tables Vol C Tables 4.2.6.8 and 6.1.1.4'
Sb Sb -0.5866 1.5461 'International Tables Vol C Tables 4.2.6.8 and 6.1.1.4'
La La -0.2871 2.4523 'International Tables Vol C Tables 4.2.6.8 and 6.1.1.4'

loop_
_geom_angle_atom_site_label_1
_geom_angle_atom_site_label_2
_geom_angle_atom_site_label_3
_geom_angle
_geom_angle_site_symmetry_1
_geom_angle_site_symmetry_3
Ag Ca Ag 96.61(10) 5_545 5_445
Ag Ca Ag 96.33(7) 5_545 .
Ag Ca Ag 96.33(7) 5_445 .
Ag Ca Sb 129.82(9) 5_545 6_454
Ag Ca Sb 63.45(4) 5_445 6_454
Ag Ca Sb 129.52(5) . 6_454
Ag Ca Sb 63.45(4) 5_545 6_554
Ag Ca Sb 129.82(9) 5_445 6_554
Ag Ca Sb 129.52(5) . 6_554
Sb Ca Sb 93.47(7) 6_454 6_554
Ag Ca Sb 129.45(5) 5_545 2_564
Ag Ca Sb 129.45(5) 5_445 2_564
Ag Ca Sb 63.25(6) . 2_564
Sb Ca Sb 93.40(6) 6_454 2_564
Sb Ca Sb 93.40(6) 6_554 2_564
Ag Ca Sb 49.33(5) 5_545 .
Ag Ca Sb 49.33(5) 5_445 .
Ag Ca Sb 111.12(8) . .
Sb Ca Sb 90.46(6) 6_454 .
Sb Ca Sb 90.46(6) 6_554 .
Sb Ca Sb 174.37(9) 2_564 .
Ag Ca Sb 49.18(4) 5_545 5
Ag Ca Sb 111.10(8) 5_445 5
Ag Ca Sb 49.15(4) . 5
Sb Ca Sb 174.55(8) 6_454 5
Sb Ca Sb 90.40(2) 6_554 5
Sb Ca Sb 90.21(6) 2_564 5
Sb Ca Sb 85.66(5) . 5
Ag Ca Sb 111.10(8) 5_545 5_455
Ag Ca Sb 49.18(4) 5_445 5_455
Ag Ca Sb 49.15(4) . 5_455
Sb Ca Sb 90.40(2) 6_454 5_455
Sb Ca Sb 174.55(8) 6_554 5_455
Sb Ca Sb 90.21(6) 2_564 5_455
Sb Ca Sb 85.66(5) . 5_455
Sb Ca Sb 85.50(6) 5 5_455
Ag Ca Ag 90.11(6) 5_545 2_564
Ag Ca Ag 90.11(6) 5_445 2_564
Ag Ca Ag 170.29(11) . 2_564
Sb Ca Ag 47.92(4) 6_454 2_564
Sb Ca Ag 47.92(4) 6_554 2_564
Sb Ca Ag 107.04(8) 2_564 2_564
Sb Ca Ag 78.59(6) . 2_564
Sb Ca Ag 134.51(4) 5 2_564
Sb Ca Ag 134.51(4) 5_455 2_564
Ag Ca Ag 170.46(10) 5_545 6_464
Ag Ca Ag 89.89(3) 5_445 6_464
Ag Ca Ag 89.86(6) . 6_464
Sb Ca Ag 47.85(3) 6_454 6_464
Sb Ca Ag 107.01(8) 6_554 6_464
Sb Ca Ag 47.88(4) 2_564 6_464
Sb Ca Ag 134.45(4) . 6_464
Sb Ca Ag 134.25(8) 5 6_464
Sb Ca Ag 78.44(4) 5_455 6_464
Ag Ca Ag 82.88(6) 2_564 6_464
Ag Ca Ag 89.89(3) 5_545 6_564
Ag Ca Ag 170.46(10) 5_445 6_564
Ag Ca Ag 89.86(6) . 6_564
Sb Ca Ag 107.01(8) 6_454 6_564
Sb Ca Ag 47.85(3) 6_554 6_564
Sb Ca Ag 47.88(4) 2_564 6_564
Sb Ca Ag 134.45(4) . 6_564
Sb Ca Ag 78.44(4) 5 6_564
Sb Ca Ag 134.25(8) 5_455 6_564
Ag Ca Ag 82.88(6) 2_564 6_564
Ag Ca Ag 82.85(7) 6_464 6_564
Sb Ag Sb 116.30(3) 1_565 5_455
Sb Ag Sb 116.30(3) 1_565 5
Sb Ag Sb 116.20(5) 5_455 5
Sb Ag Ca 71.35(6) 1_565 5_455
Sb Ag Ca 71.07(5) 5_455 5_455
Sb Ag Ca 160.65(8) 5 5_455
Sb Ag La 71.35(6) 1_565 5_455
Sb Ag La 71.07(5) 5_455 5_455
Sb Ag La 160.65(8) 5 5_455
Ca Ag La 0.0 5_455 5_455
Sb Ag Ca 71.35(6) 1_565 5
Sb Ag Ca 160.65(8) 5_455 5
Sb Ag Ca 71.07(5) 5 5
Ca Ag Ca 96.61(10) 5_455 5
La Ag Ca 96.61(10) 5_455 5
Sb Ag La 71.35(6) 1_565 5
Sb Ag La 160.65(8) 5_455 5
Sb Ag La 71.07(5) 5 5
Ca Ag La 96.61(10) 5_455 5
La Ag La 96.61(10) 5_455 5
Ca Ag La 0.00(12) 5 5
Sb Ag Ca 160.81(9) 1_565 .
Sb Ag Ca 71.10(4) 5_455 .
Sb Ag Ca 71.10(4) 5 .
Ca Ag Ca 96.33(7) 5_455 .
La Ag Ca 96.33(7) 5_455 .
Ca Ag Ca 96.33(7) 5 .
La Ag Ca 96.33(7) 5 .
Sb Ag Ca 128.53(8) 1_565 2_565
Sb Ag Ca 59.92(3) 5_455 2_565
Sb Ag Ca 59.92(3) 5 2_565
Ca Ag Ca 130.96(4) 5_455 2_565
La Ag Ca 130.96(4) 5_455 2_565
Ca Ag Ca 130.96(4) 5 2_565
La Ag Ca 130.96(4) 5 2_565
Ca Ag Ca 70.66(4) . 2_565
Sb Ag La 128.53(8) 1_565 2_565
Sb Ag La 59.92(3) 5_455 2_565
Sb Ag La 59.92(3) 5 2_565
Ca Ag La 130.96(4) 5_455 2_565
La Ag La 130.96(4) 5_455 2_565
Ca Ag La 130.96(4) 5 2_565
La Ag La 130.96(4) 5 2_565
Ca Ag La 70.66(4) . 2_565
Ca Ag La 0.00(6) 2_565 2_565
Sb Ag Ca 59.92(4) 1_565 6_565
Sb Ag Ca 128.56(7) 5_455 6_565
Sb Ag Ca 59.99(4) 5 6_565
Ca Ag Ca 131.22(5) 5_455 6_565
La Ag Ca 131.22(5) 5_455 6_565
Ca Ag Ca 70.78(2) 5 6_565
La Ag Ca 70.78(2) 5 6_565
Ca Ag Ca 131.05(4) . 6_565
Ca Ag Ca 82.88(7) 2_565 6_565
La Ag Ca 82.88(7) 2_565 6_565
Ag Sb Ag 116.30(3) 1_545 5_545
Ag Sb Ag 116.30(3) 1_545 5_445
Ag Sb Ag 116.20(5) 5_545 5_445
Ag Sb La 72.23(5) 1_545 6
Ag Sb La 72.16(5) 5_545 6
Ag Sb La 158.45(5) 5_445 6
Ag Sb Ca 72.23(5) 1_545 6
Ag Sb Ca 72.16(5) 5_545 6
Ag Sb Ca 158.45(5) 5_445 6
La Sb Ca 0.00(11) 6 6
Ag Sb La 72.23(5) 1_545 6_455
Ag Sb La 158.45(5) 5_545 6_455
Ag Sb La 72.16(5) 5_445 6_455
La Sb La 93.47(7) 6 6_455
Ca Sb La 93.47(7) 6 6_455
Ag Sb Ca 72.23(5) 1_545 6_455
Ag Sb Ca 158.45(5) 5_545 6_455
Ag Sb Ca 72.16(5) 5_445 6_455
La Sb Ca 93.47(7) 6 6_455
Ca Sb Ca 93.47(7) 6 6_455
La Sb Ca 0.00(9) 6_455 6_455
Ag Sb Ca 158.51(5) 1_545 2_565
Ag Sb Ca 72.13(4) 5_545 2_565
Ag Sb Ca 72.13(4) 5_445 2_565
La Sb Ca 93.40(6) 6 2_565
Ca Sb Ca 93.40(6) 6 2_565
La Sb Ca 93.40(6) 6_455 2_565
Ca Sb Ca 93.40(6) 6_455 2_565
Ag Sb La 158.51(5) 1_545 2_565
Ag Sb La 72.13(4) 5_545 2_565
Ag Sb La 72.13(4) 5_445 2_565
La Sb La 93.40(6) 6 2_565
Ca Sb La 93.40(6) 6 2_565
La Sb La 93.40(6) 6_455 2_565
Ca Sb La 93.40(6) 6_455 2_565
Ca Sb La 0.00(7) 2_565 2_565
Ag Sb Ca 130.31(6) 1_545 .
Ag Sb Ca 59.59(3) 5_545 .
Ag Sb Ca 59.59(3) 5_445 .
La Sb Ca 131.71(3) 6 .
Ca Sb Ca 131.71(3) 6 .
La Sb Ca 131.71(3) 6_455 .
Ca Sb Ca 131.71(3) 6_455 .
Ca Sb Ca 71.18(3) 2_565 .
La Sb Ca 71.18(3) 2_565 .
Ag Sb Ca 59.47(5) 1_545 5_445
Ag Sb Ca 130.45(5) 5_545 5_445
Ag Sb Ca 59.75(5) 5_445 5_445
La Sb Ca 131.65(3) 6 5_445
Ca Sb Ca 131.65(3) 6 5_445
La Sb Ca 71.097(19) 6_455 5_445
Ca Sb Ca 71.097(19) 6_455 5_445
Ca Sb Ca 131.83(3) 2_565 5_445
La Sb Ca 131.83(3) 2_565 5_445
Ca Sb Ca 85.66(5) . 5_445

loop_
_geom_bond_atom_site_label_1
_geom_bond_atom_site_label_2
_geom_bond_distance
_geom_bond_site_symmetry_2
Ca Ag 3.149(2) 5_545
Ca Ag 3.149(2) 5_445
Ca Ag 3.163(3) .
Ca Sb 3.2291(18) 6_454
Ca Sb 3.2291(18) 6_554
Ca Sb 3.233(3) 2_564
Ca Sb 3.454(3) .
Ca Sb 3.464(2) 5
Ca Sb 3.464(2) 5_455
Ca Ag 3.552(3) 2_564
Ca Ag 3.554(2) 6_464
Ca Ag 3.554(2) 6_564
Ag Sb 2.7669(14) 1_565
Ag Sb 2.7697(9) 5_455
Ag Sb 2.7697(9) 5
Ag Ca 3.149(2) 5_455
Ag La 3.149(2) 5_455
Ag Ca 3.149(2) 5
Ag La 3.149(2) 5
Ag Ca 3.552(3) 2_565
Ag La 3.552(3) 2_565
Ag Ca 3.554(2) 6_565
Sb Ag 2.7669(14) 1_545
Sb Ag 2.7697(9) 5_545
Sb Ag 2.7697(9) 5_445
Sb La 3.2291(18) 6
Sb Ca 3.2291(18) 6
Sb La 3.2291(18) 6_455
Sb Ca 3.2291(18) 6_455
Sb Ca 3.233(3) 2_565
Sb La 3.233(3) 2_565
Sb Ca 3.464(2) 5_445
